data_7020987
loop_
_publ_author_name
'Yu, Shan-Shan'
'Duan, Hai-Bao'
'Chen, Xuan-Rong'
'Tian, Zheng-Fang'
'Ren, Xiao-Ming'

_publ_section_title
;
 Observation of intramolecular vibrations cooperating with the magnetic
 phase transition in a nickel-bis-dithiolene compound.
;
_journal_issue 11
_journal_name_full 'Dalton transactions (Cambridge, England : 2003)'
_journal_page_first 3827
_journal_page_last 3834
_journal_paper_doi 10.1039/c2dt31519j
_journal_volume 42
_journal_year 2013
_chemical_formula_moiety 'C15 H26 N4, C16 N8 Ni2 S8'
_chemical_formula_sum 'C31 H26 N12 Ni2 S8'
_chemical_formula_weight 940.58
_chemical_name_systematic
;
?
;
_space_group_IT_number 2
_symmetry_cell_setting triclinic
_symmetry_space_group_name_Hall '-P 1'
_symmetry_space_group_name_H-M 'P -1'
_atom_sites_solution_hydrogens geom
_atom_sites_solution_primary direct
_atom_sites_solution_secondary difmap
_audit_creation_method SHELXL-97
_cell_angle_alpha 93.655(4)
_cell_angle_beta 90.387(4)
_cell_angle_gamma 110.399(4)
_cell_formula_units_Z 2
_cell_length_a 7.0535(2)
_cell_length_b 10.0931(5)
_cell_length_c 29.7271(16)
_cell_measurement_reflns_used 4312
_cell_measurement_temperature 105(2)
_cell_measurement_theta_max 29.1748
_cell_measurement_theta_min 2.9671
_cell_volume 1978.62(16)
_computing_cell_refinement 'Bruker SMART'
_computing_data_collection 'Bruker SMART'
_computing_data_reduction 'Bruker SAINT'
_computing_molecular_graphics 'Bruker SHELXTL'
_computing_publication_material 'Bruker SHELXTL'
_computing_structure_refinement 'Bruker SHELXTL'
_computing_structure_solution 'Bruker SHELXTL'
_diffrn_ambient_temperature 105(2)
_diffrn_measured_fraction_theta_full 0.864
_diffrn_measured_fraction_theta_max 0.864
_diffrn_measurement_device_type 'Xcalibur, Sapphire3, Gemini ultra'
_diffrn_measurement_method 'phi and omega scans'
_diffrn_radiation_monochromator graphite
_diffrn_radiation_source 'fine-focus sealed tube'
_diffrn_radiation_type MoK\a
_diffrn_radiation_wavelength 0.71073
_diffrn_reflns_av_R_equivalents 0.0215
_diffrn_reflns_av_sigmaI/netI 0.0435
_diffrn_reflns_limit_h_max 8
_diffrn_reflns_limit_h_min -8
_diffrn_reflns_limit_k_max 7
_diffrn_reflns_limit_k_min -12
_diffrn_reflns_limit_l_max 33
_diffrn_reflns_limit_l_min -35
_diffrn_reflns_number 9325
_diffrn_reflns_theta_full 24.99
_diffrn_reflns_theta_max 24.99
_diffrn_reflns_theta_min 3.09
_exptl_absorpt_coefficient_mu 1.416
_exptl_absorpt_correction_T_max 0.753
_exptl_absorpt_correction_T_min 0.719
_exptl_absorpt_correction_type multi-scan
_exptl_absorpt_process_details 'SADABS, Bruker(2000)'
_exptl_crystal_colour black
_exptl_crystal_density_diffrn 1.579
_exptl_crystal_density_method 'not measured'
_exptl_crystal_description block
_exptl_crystal_F_000 960.0
_exptl_crystal_size_max 0.3
_exptl_crystal_size_mid 0.2
_exptl_crystal_size_min 0.2
_refine_diff_density_max 0.430
_refine_diff_density_min -0.370
_refine_diff_density_rms 0.061
_refine_ls_extinction_method none
_refine_ls_goodness_of_fit_ref 0.751
_refine_ls_hydrogen_treatment constr
_refine_ls_matrix_type full
_refine_ls_number_parameters 478
_refine_ls_number_reflns 6012
_refine_ls_number_restraints 0
_refine_ls_restrained_S_all 0.751
_refine_ls_R_factor_all 0.0508
_refine_ls_R_factor_gt 0.0362
_refine_ls_shift/su_max 0.001
_refine_ls_shift/su_mean 0.000
_refine_ls_structure_factor_coef Fsqd
_refine_ls_weighting_details 'calc w=1/[\s^2^(Fo^2^)+(0.0567P)^2^+5.8585P] where P=(Fo^2^+2Fc^2^)/3'
_refine_ls_weighting_scheme calc
_refine_ls_wR_factor_gt 0.0893
_refine_ls_wR_factor_ref 0.1024
_reflns_number_gt 4732
_reflns_number_total 6955
_reflns_threshold_expression >2sigma(I)
_cod_data_source_file c2dt31519j.txt
_cod_data_source_block 11
_cod_original_sg_symbol_Hall -P1
_cod_original_sg_symbol_H-M P-1
_cod_database_code 7020987

loop_
_symmetry_equiv_pos_as_xyz
'x, y, z'
'-x, -y, -z'

loop_
_atom_site_label
_atom_site_type_symbol
_atom_site_fract_x
_atom_site_fract_y
_atom_site_fract_z
_atom_site_U_iso_or_equiv
_atom_site_adp_type
_atom_site_occupancy
_atom_site_symmetry_multiplicity
_atom_site_calc_flag
_atom_site_refinement_flags
Ni1 Ni 0.87812(7) 0.67340(4) 0.274771(15) 0.02100(13) Uani 1 1 d .
Ni2 Ni 0.39874(7) 0.77630(4) 0.221354(15) 0.02128(13) Uani 1 1 d .
S1 S 0.98546(14) 0.84639(9) 0.32528(3) 0.0236(2) Uani 1 1 d .
S2 S 0.82962(14) 0.51701(9) 0.32348(3) 0.0248(2) Uani 1 1 d .
S3 S 0.92567(14) 0.82964(9) 0.22632(3) 0.0234(2) Uani 1 1 d .
S4 S 0.76255(14) 0.50095(9) 0.22436(3) 0.0252(2) Uani 1 1 d .
S5 S 0.52219(14) 0.94653(9) 0.27230(3) 0.0253(2) Uani 1 1 d .
S6 S 0.34577(14) 0.61702(9) 0.26886(3) 0.0231(2) Uani 1 1 d .
S7 S 0.43853(14) 0.93710(9) 0.17456(3) 0.0254(2) Uani 1 1 d .
S8 S 0.29861(14) 0.60765(9) 0.16901(3) 0.0248(2) Uani 1 1 d .
N1 N 1.0963(5) 0.9260(4) 0.44727(12) 0.0377(8) Uani 1 1 d .
N2 N 0.8788(5) 0.4831(3) 0.44533(11) 0.0343(8) Uani 1 1 d .
N3 N 0.6820(5) 0.4254(4) 0.10169(13) 0.0418(9) Uani 1 1 d .
N4 N 0.8724(5) 0.8587(3) 0.10315(11) 0.0349(8) Uani 1 1 d .
N5 N 0.4036(5) 0.5892(3) 0.39316(11) 0.0315(8) Uani 1 1 d .
N6 N 0.6324(5) 1.0079(3) 0.39582(12) 0.0341(8) Uani 1 1 d .
N7 N 0.2019(6) 0.5428(4) 0.04566(13) 0.0437(9) Uani 1 1 d .
N8 N 0.3816(5) 0.9843(4) 0.05436(11) 0.0361(8) Uani 1 1 d .
N9 N 0.4718(5) 0.2472(3) 0.47916(10) 0.0250(7) Uani 1 1 d .
N10 N 0.2638(4) 0.2680(3) 0.42877(10) 0.0229(7) Uani 1 1 d .
N11 N 0.0310(5) 0.2058(3) 0.09058(10) 0.0261(7) Uani 1 1 d .
N12 N 0.2096(5) 0.2320(3) 0.03080(10) 0.0284(7) Uani 1 1 d .
C1 C 0.8905(6) 0.5446(4) 0.41376(13) 0.0263(8) Uani 1 1 d .
C2 C 0.9041(5) 0.6184(4) 0.37348(12) 0.0238(8) Uani 1 1 d .
C3 C 0.9743(5) 0.7627(4) 0.37451(12) 0.0231(8) Uani 1 1 d .
C4 C 1.0398(6) 0.8523(4) 0.41513(14) 0.0280(9) Uani 1 1 d .
C5 C 0.7809(5) 0.5853(4) 0.17535(12) 0.0235(8) Uani 1 1 d .
C6 C 0.7247(6) 0.4977(4) 0.13417(14) 0.0285(9) Uani 1 1 d .
C7 C 0.8631(5) 0.8024(4) 0.13569(13) 0.0264(8) Uani 1 1 d .
C8 C 0.8508(5) 0.7300(4) 0.17638(12) 0.0238(8) Uani 1 1 d .
C9 C 0.4125(5) 0.6422(4) 0.35980(13) 0.0241(8) Uani 1 1 d .
C10 C 0.4273(5) 0.7136(4) 0.31890(12) 0.0230(8) Uani 1 1 d .
C11 C 0.5060(5) 0.8589(4) 0.32017(12) 0.0233(8) Uani 1 1 d .
C12 C 0.5772(5) 0.9423(4) 0.36206(13) 0.0254(8) Uani 1 1 d .
C13 C 0.3031(5) 0.6963(4) 0.12093(13) 0.0248(8) Uani 1 1 d .
C14 C 0.2448(6) 0.6114(4) 0.07907(14) 0.0311(9) Uani 1 1 d .
C15 C 0.3726(6) 0.9192(4) 0.08493(13) 0.0293(9) Uani 1 1 d .
C16 C 0.3644(5) 0.8400(4) 0.12357(12) 0.0253(8) Uani 1 1 d .
C17 C 0.6288(6) 0.2084(4) 0.50160(13) 0.0318(9) Uani 1 1 d .
H17A H 0.6860 0.1592 0.4801 0.048 Uiso 1 1 calc R
H17B H 0.5701 0.1480 0.5253 0.048 Uiso 1 1 calc R
H17C H 0.7330 0.2926 0.5141 0.048 Uiso 1 1 calc R
C18 C 0.3578(6) 0.3185(4) 0.49995(13) 0.0309(9) Uani 1 1 d .
H18A H 0.3690 0.3520 0.5301 0.037 Uiso 1 1 calc R
C19 C 0.2283(6) 0.3304(4) 0.46882(12) 0.0286(9) Uani 1 1 d .
H19A H 0.1319 0.3731 0.4734 0.034 Uiso 1 1 calc R
C20 C 0.4113(5) 0.2181(4) 0.43634(12) 0.0258(8) Uani 1 1 d .
H20A H 0.4637 0.1703 0.4149 0.031 Uiso 1 1 calc R
C21 C 0.1418(5) 0.2473(4) 0.38671(12) 0.0250(8) Uani 1 1 d .
H21A H 0.0920 0.3254 0.3854 0.030 Uiso 1 1 calc R
H21B H 0.0251 0.1610 0.3877 0.030 Uiso 1 1 calc R
C22 C 0.2527(6) 0.2379(4) 0.34382(12) 0.0245(8) Uani 1 1 d .
H22A H 0.2903 0.1540 0.3428 0.029 Uiso 1 1 calc R
H22B H 0.3752 0.3203 0.3431 0.029 Uiso 1 1 calc R
C23 C 0.1144(5) 0.2305(4) 0.30350(12) 0.0236(8) Uani 1 1 d .
H23A H 0.0782 0.3150 0.3054 0.028 Uiso 1 1 calc R
H23B H -0.0092 0.1498 0.3056 0.028 Uiso 1 1 calc R
C24 C 0.2028(6) 0.2179(4) 0.25737(12) 0.0235(8) Uani 1 1 d .
H24A H 0.3293 0.2961 0.2551 0.028 Uiso 1 1 calc R
H24B H 0.2310 0.1304 0.2542 0.028 Uiso 1 1 calc R
C25 C 0.0564(6) 0.2194(4) 0.21955(12) 0.0246(8) Uani 1 1 d .
H25A H -0.0696 0.1411 0.2223 0.029 Uiso 1 1 calc R
H25B H 0.0272 0.3064 0.2236 0.029 Uiso 1 1 calc R
C26 C 0.1321(6) 0.2085(4) 0.17203(12) 0.0245(8) Uani 1 1 d .
H26A H 0.2574 0.2867 0.1685 0.029 Uiso 1 1 calc R
H26B H 0.1587 0.1207 0.1671 0.029 Uiso 1 1 calc R
C27 C -0.0253(6) 0.2122(4) 0.13803(13) 0.0292(9) Uani 1 1 d .
H27A H -0.1490 0.1331 0.1420 0.035 Uiso 1 1 calc R
H27B H -0.0542 0.2986 0.1444 0.035 Uiso 1 1 calc R
C28 C -0.0997(6) 0.1649(4) 0.05380(14) 0.0363(10) Uani 1 1 d .
H28A H -0.2403 0.1312 0.0544 0.044 Uiso 1 1 calc R
C29 C 0.0119(6) 0.1822(4) 0.01679(14) 0.0351(10) Uani 1 1 d .
H29A H -0.0370 0.1635 -0.0129 0.042 Uiso 1 1 calc R
C30 C 0.3836(7) 0.2706(5) 0.00156(13) 0.0408(10) Uani 1 1 d .
H30A H 0.5063 0.3028 0.0197 0.061 Uiso 1 1 calc R
H30B H 0.3795 0.3449 -0.0166 0.061 Uiso 1 1 calc R
H30C H 0.3794 0.1894 -0.0177 0.061 Uiso 1 1 calc R
C31 C 0.2178(6) 0.2458(4) 0.07537(13) 0.0283(9) Uani 1 1 d .
H31A H 0.3358 0.2784 0.0933 0.034 Uiso 1 1 calc R

loop_
_atom_site_aniso_label
_atom_site_aniso_U_11
_atom_site_aniso_U_22
_atom_site_aniso_U_33
_atom_site_aniso_U_23
_atom_site_aniso_U_13
_atom_site_aniso_U_12
Ni1 0.0191(3) 0.0193(2) 0.0261(3) 0.00450(18) 0.00301(19) 0.0082(2)
Ni2 0.0183(3) 0.0201(2) 0.0270(3) 0.00511(18) 0.0020(2) 0.0080(2)
S1 0.0242(5) 0.0197(4) 0.0284(5) 0.0044(4) 0.0008(4) 0.0090(4)
S2 0.0272(6) 0.0199(4) 0.0286(5) 0.0058(4) 0.0043(4) 0.0090(4)
S3 0.0234(5) 0.0216(4) 0.0263(5) 0.0051(4) 0.0025(4) 0.0085(4)
S4 0.0234(5) 0.0202(4) 0.0314(5) 0.0034(4) -0.0005(4) 0.0068(4)
S5 0.0238(5) 0.0197(4) 0.0328(5) 0.0047(4) 0.0000(4) 0.0074(4)
S6 0.0226(5) 0.0197(4) 0.0268(5) 0.0046(4) 0.0008(4) 0.0066(4)
S7 0.0253(5) 0.0223(5) 0.0297(5) 0.0058(4) 0.0019(4) 0.0089(4)
S8 0.0244(5) 0.0213(4) 0.0293(5) 0.0040(4) 0.0001(4) 0.0083(4)
N1 0.046(2) 0.0333(19) 0.034(2) 0.0024(16) -0.0044(17) 0.0135(18)
N2 0.040(2) 0.0330(18) 0.032(2) 0.0078(15) 0.0028(16) 0.0146(17)
N3 0.033(2) 0.047(2) 0.042(2) -0.0080(18) -0.0045(17) 0.0116(19)
N4 0.039(2) 0.0360(19) 0.030(2) 0.0086(15) 0.0002(16) 0.0126(17)
N5 0.037(2) 0.0293(17) 0.0283(19) 0.0012(14) 0.0017(15) 0.0119(16)
N6 0.035(2) 0.0330(18) 0.035(2) -0.0025(16) 0.0049(16) 0.0133(17)
N7 0.045(2) 0.040(2) 0.040(2) -0.0002(17) -0.0002(18) 0.0072(19)
N8 0.036(2) 0.0384(19) 0.031(2) 0.0093(16) 0.0016(16) 0.0089(17)
N9 0.0267(18) 0.0235(16) 0.0256(17) 0.0033(12) -0.0013(13) 0.0095(15)
N10 0.0234(18) 0.0221(15) 0.0232(17) 0.0035(12) 0.0023(13) 0.0075(14)
N11 0.0246(19) 0.0246(16) 0.0274(18) 0.0059(13) 0.0006(14) 0.0059(15)
N12 0.027(2) 0.0279(17) 0.0282(18) 0.0026(13) -0.0018(14) 0.0066(16)
C1 0.026(2) 0.0237(19) 0.032(2) 0.0023(17) 0.0023(17) 0.0123(18)
C2 0.018(2) 0.0265(19) 0.031(2) 0.0059(15) 0.0037(16) 0.0109(17)
C3 0.018(2) 0.0277(19) 0.027(2) 0.0039(15) -0.0007(15) 0.0115(17)
C4 0.029(2) 0.025(2) 0.034(2) 0.0058(17) 0.0015(18) 0.0130(19)
C5 0.015(2) 0.029(2) 0.027(2) 0.0000(15) -0.0022(15) 0.0089(17)
C6 0.017(2) 0.029(2) 0.038(2) 0.0032(18) -0.0018(18) 0.0063(18)
C7 0.018(2) 0.030(2) 0.033(2) 0.0012(17) -0.0008(16) 0.0111(18)
C8 0.015(2) 0.031(2) 0.028(2) 0.0030(15) 0.0008(15) 0.0102(17)
C9 0.021(2) 0.0220(18) 0.028(2) 0.0008(16) 0.0014(16) 0.0069(17)
C10 0.016(2) 0.029(2) 0.028(2) 0.0030(15) 0.0035(15) 0.0129(17)
C11 0.0145(19) 0.0279(19) 0.030(2) 0.0049(15) 0.0022(15) 0.0095(17)
C12 0.021(2) 0.0242(19) 0.034(2) 0.0026(17) 0.0054(17) 0.0118(18)
C13 0.015(2) 0.031(2) 0.029(2) 0.0044(16) 0.0003(16) 0.0096(17)
C14 0.026(2) 0.032(2) 0.035(2) 0.0096(18) 0.0037(19) 0.0094(19)
C15 0.021(2) 0.031(2) 0.033(2) 0.0054(18) 0.0016(17) 0.0054(18)
C16 0.017(2) 0.035(2) 0.026(2) 0.0080(16) 0.0034(16) 0.0103(18)
C17 0.035(2) 0.037(2) 0.028(2) 0.0059(17) -0.0035(17) 0.018(2)
C18 0.039(3) 0.033(2) 0.024(2) 0.0033(16) 0.0024(17) 0.016(2)
C19 0.031(2) 0.035(2) 0.024(2) 0.0013(16) 0.0038(17) 0.0170(19)
C20 0.025(2) 0.0248(19) 0.027(2) 0.0001(15) 0.0039(16) 0.0073(18)
C21 0.022(2) 0.0267(19) 0.026(2) 0.0026(15) 0.0001(16) 0.0087(17)
C22 0.024(2) 0.0196(18) 0.028(2) 0.0004(14) -0.0002(16) 0.0060(17)
C23 0.022(2) 0.0196(17) 0.031(2) 0.0037(15) 0.0026(16) 0.0082(17)
C24 0.025(2) 0.0167(17) 0.027(2) 0.0007(14) 0.0027(16) 0.0061(16)
C25 0.027(2) 0.0230(18) 0.026(2) 0.0057(15) 0.0027(16) 0.0114(17)
C26 0.027(2) 0.0213(18) 0.027(2) 0.0052(15) 0.0030(16) 0.0106(17)
C27 0.025(2) 0.033(2) 0.030(2) 0.0067(16) 0.0038(17) 0.0099(19)
C28 0.024(2) 0.040(2) 0.039(3) 0.0065(19) -0.0100(19) 0.003(2)
C29 0.037(3) 0.033(2) 0.028(2) 0.0046(17) -0.0111(19) 0.004(2)
C30 0.042(3) 0.054(3) 0.024(2) 0.0040(19) 0.0046(19) 0.014(2)
C31 0.025(2) 0.030(2) 0.026(2) 0.0000(16) -0.0046(17) 0.0067(19)

loop_
_atom_type_symbol
_atom_type_description
_atom_type_scat_dispersion_real
_atom_type_scat_dispersion_imag
_atom_type_scat_source
C C 0.0033 0.0016 'International Tables Vol C Tables 4.2.6.8 and 6.1.1.4'
H H 0.0000 0.0000 'International Tables Vol C Tables 4.2.6.8 and 6.1.1.4'
N N 0.0061 0.0033 'International Tables Vol C Tables 4.2.6.8 and 6.1.1.4'
S S 0.1246 0.1234 'International Tables Vol C Tables 4.2.6.8 and 6.1.1.4'
Ni Ni 0.3393 1.1124 'International Tables Vol C Tables 4.2.6.8 and 6.1.1.4'

loop_
_geom_angle_atom_site_label_1
_geom_angle_atom_site_label_2
_geom_angle_atom_site_label_3
_geom_angle
S1 Ni1 S3 87.04(4)
S1 Ni1 S4 178.39(4)
S3 Ni1 S4 92.76(4)
S1 Ni1 S2 92.86(4)
S3 Ni1 S2 179.78(4)
S4 Ni1 S2 87.33(4)
S6 Ni2 S5 93.00(4)
S6 Ni2 S7 177.30(4)
S5 Ni2 S7 86.69(4)
S6 Ni2 S8 87.73(4)
S5 Ni2 S8 175.59(4)
S7 Ni2 S8 92.77(4)
C3 S1 Ni1 103.20(13)
C2 S2 Ni1 102.85(12)
C8 S3 Ni1 103.23(13)
C5 S4 Ni1 103.02(13)
C11 S5 Ni2 102.53(13)
C10 S6 Ni2 103.13(12)
C16 S7 Ni2 102.96(12)
C13 S8 Ni2 103.13(13)
C20 N9 C18 108.1(3)
C20 N9 C17 126.8(3)
C18 N9 C17 125.1(3)
C20 N10 C19 107.9(3)
C20 N10 C21 126.8(3)
C19 N10 C21 125.0(3)
C31 N11 C28 107.4(3)
C31 N11 C27 126.3(3)
C28 N11 C27 126.2(3)
C31 N12 C29 108.3(3)
C31 N12 C30 125.8(3)
C29 N12 C30 125.8(3)
N2 C1 C2 178.5(4)
C3 C2 C1 121.8(3)
C3 C2 S2 121.0(3)
C1 C2 S2 117.2(3)
C2 C3 C4 123.4(3)
C2 C3 S1 120.1(3)
C4 C3 S1 116.6(3)
N1 C4 C3 178.5(4)
C8 C5 C6 122.5(3)
C8 C5 S4 120.4(3)
C6 C5 S4 117.1(3)
N3 C6 C5 178.3(4)
N4 C7 C8 179.4(4)
C5 C8 C7 121.1(3)
C5 C8 S3 120.5(3)
C7 C8 S3 118.4(3)
N5 C9 C10 177.9(4)
C11 C10 C9 120.2(3)
C11 C10 S6 120.1(3)
C9 C10 S6 119.7(3)
C10 C11 C12 121.0(3)
C10 C11 S5 121.2(3)
C12 C11 S5 117.9(3)
N6 C12 C11 179.2(4)
C16 C13 C14 122.8(3)
C16 C13 S8 120.2(3)
C14 C13 S8 117.0(3)
N7 C14 C13 178.5(4)
N8 C15 C16 178.9(5)
C13 C16 C15 122.7(4)
C13 C16 S7 120.9(3)
C15 C16 S7 116.4(3)
N9 C17 H17A 109.5
N9 C17 H17B 109.5
H17A C17 H17B 109.5
N9 C17 H17C 109.5
H17A C17 H17C 109.5
H17B C17 H17C 109.5
C19 C18 N9 107.3(3)
C19 C18 H18A 126.3
N9 C18 H18A 126.3
C18 C19 N10 107.5(3)
C18 C19 H19A 126.3
N10 C19 H19A 126.3
N9 C20 N10 109.2(3)
N9 C20 H20A 125.4
N10 C20 H20A 125.4
N10 C21 C22 115.0(3)
N10 C21 H21A 108.5
C22 C21 H21A 108.5
N10 C21 H21B 108.5
C22 C21 H21B 108.5
H21A C21 H21B 107.5
C21 C22 C23 108.8(3)
C21 C22 H22A 109.9
C23 C22 H22A 109.9
C21 C22 H22B 109.9
C23 C22 H22B 109.9
H22A C22 H22B 108.3
C22 C23 C24 115.4(3)
C22 C23 H23A 108.4
C24 C23 H23A 108.4
C22 C23 H23B 108.4
C24 C23 H23B 108.4
H23A C23 H23B 107.5
C25 C24 C23 111.0(3)
C25 C24 H24A 109.4
C23 C24 H24A 109.4
C25 C24 H24B 109.4
C23 C24 H24B 109.4
H24A C24 H24B 108.0
C26 C25 C24 114.9(3)
C26 C25 H25A 108.5
C24 C25 H25A 108.5
C26 C25 H25B 108.5
C24 C25 H25B 108.5
H25A C25 H25B 107.5
C27 C26 C25 109.6(3)
C27 C26 H26A 109.8
C25 C26 H26A 109.8
C27 C26 H26B 109.8
C25 C26 H26B 109.8
H26A C26 H26B 108.2
N11 C27 C26 115.1(3)
N11 C27 H27A 108.5
C26 C27 H27A 108.5
N11 C27 H27B 108.5
C26 C27 H27B 108.5
H27A C27 H27B 107.5
C29 C28 N11 107.6(4)
C29 C28 H28A 126.2
N11 C28 H28A 126.2
C28 C29 N12 107.3(4)
C28 C29 H29A 126.3
N12 C29 H29A 126.3
N12 C30 H30A 109.5
N12 C30 H30B 109.5
H30A C30 H30B 109.5
N12 C30 H30C 109.5
H30A C30 H30C 109.5
H30B C30 H30C 109.5
N12 C31 N11 109.3(3)
N12 C31 H31A 125.3
N11 C31 H31A 125.3

loop_
_geom_bond_atom_site_label_1
_geom_bond_atom_site_label_2
_geom_bond_distance
Ni1 S1 2.1461(10)
Ni1 S3 2.1451(9)
Ni1 S4 2.1450(10)
Ni1 S2 2.1509(9)
Ni2 S6 2.1439(9)
Ni2 S5 2.1473(11)
Ni2 S7 2.1502(10)
Ni2 S8 2.1511(10)
S1 C3 1.725(4)
S2 C2 1.719(4)
S3 C8 1.709(4)
S4 C5 1.717(4)
S5 C11 1.707(4)
S6 C10 1.705(4)
S7 C16 1.724(4)
S8 C13 1.729(4)
N1 C4 1.150(5)
N2 C1 1.146(5)
N3 C6 1.144(5)
N4 C7 1.144(5)
N5 C9 1.148(5)
N6 C12 1.152(5)
N7 C14 1.149(5)
N8 C15 1.145(5)
N9 C20 1.322(5)
N9 C18 1.378(5)
N9 C17 1.466(4)
N10 C20 1.328(4)
N10 C19 1.377(4)
N10 C21 1.475(5)
N11 C31 1.328(5)
N11 C28 1.371(5)
N11 C27 1.471(5)
N12 C31 1.322(5)
N12 C29 1.359(5)
N12 C30 1.462(5)
C1 C2 1.436(5)
C2 C3 1.364(5)
C3 C4 1.432(5)
C5 C8 1.368(5)
C5 C6 1.431(5)
C7 C8 1.440(5)
C9 C10 1.439(5)
C10 C11 1.373(5)
C11 C12 1.440(5)
C13 C16 1.358(5)
C13 C14 1.437(6)
C15 C16 1.430(5)
C17 H17A 0.9600
C17 H17B 0.9600
C17 H17C 0.9600
C18 C19 1.336(5)
C18 H18A 0.9300
C19 H19A 0.9300
C20 H20A 0.9300
C21 C22 1.515(5)
C21 H21A 0.9700
C21 H21B 0.9700
C22 C23 1.522(5)
C22 H22A 0.9700
C22 H22B 0.9700
C23 C24 1.526(5)
C23 H23A 0.9700
C23 H23B 0.9700
C24 C25 1.526(5)
C24 H24A 0.9700
C24 H24B 0.9700
C25 C26 1.525(5)
C25 H25A 0.9700
C25 H25B 0.9700
C26 C27 1.509(5)
C26 H26A 0.9700
C26 H26B 0.9700
C27 H27A 0.9700
C27 H27B 0.9700
C28 C29 1.342(6)
C28 H28A 0.9300
C29 H29A 0.9300
C30 H30A 0.9600
C30 H30B 0.9600
C30 H30C 0.9600
C31 H31A 0.9300
